data_7243603
loop_
_publ_author_name
'Dailey, Maegan'
'Besson, Claire'

_publ_section_title
;
 Selective crystallization of four bis(phthalocyaninato)lanthanoid(iii)
 polymorphs
;
_journal_issue 40
_journal_name_full CrystEngComm
_journal_page_first 7151
_journal_page_last 7161
_journal_paper_doi 10.1039/D1CE00936B
_journal_volume 23
_journal_year 2021
_chemical_formula_moiety 'C64 H32 N16 Sm'
_chemical_formula_sum 'C64 H32 N16 Sm'
_chemical_formula_weight 1175.40
_chemical_name_common bis(phthalocyaninato)-samarium
_chemical_name_systematic '(phthalocyaninato)-(phthalocyaninato-radical)-samarium (III)'
_space_group_crystal_system orthorhombic
_space_group_IT_number 19
_space_group_name_Hall 'P 2ac 2ab'
_space_group_name_H-M_alt 'P 21 21 21'
_atom_sites_solution_hydrogens geom
_atom_sites_solution_primary direct
_audit_creation_method SHELXL-2018/3
_audit_update_record
;
2021-09-09 deposited with the CCDC.	2021-09-24 downloaded from the CCDC.
;
_cell_angle_alpha 90
_cell_angle_beta 90
_cell_angle_gamma 90
_cell_formula_units_Z 4
_cell_length_a 8.8201(2)
_cell_length_b 10.6092(3)
_cell_length_c 50.7567(11)
_cell_measurement_reflns_used 58914
_cell_measurement_temperature 100(2)
_cell_measurement_theta_max 60.471
_cell_measurement_theta_min 4.532
_cell_volume 4749.5(2)
_computing_cell_refinement 'APEX3 v2019.1-0 (Bruker AXS)'
_computing_data_collection 'Bruker Instrument Service V6.2.132'
_computing_data_reduction 'SAINT V8.40A (Bruker Nano Inc., 2019)'
_computing_molecular_graphics 'shelXle (C.B. Huebschle)'
_computing_structure_refinement 'SHELXL-2018/3 (Sheldrick, 2018)'
_computing_structure_solution 'SHELXT 2014/5 (Sheldrick, 2014)'
_diffrn_ambient_temperature 100(2)
_diffrn_measured_fraction_theta_full 0.999
_diffrn_measured_fraction_theta_max 0.908
_diffrn_measurement_device_type 'Bruker D8 Quest'
_diffrn_measurement_method '\w scans'
_diffrn_radiation_probe x-ray
_diffrn_radiation_type MoK\a
_diffrn_radiation_wavelength 0.71073
_diffrn_reflns_av_R_equivalents 0.0519
_diffrn_reflns_av_unetI/netI 0.0625
_diffrn_reflns_Laue_measured_fraction_full 0.999
_diffrn_reflns_Laue_measured_fraction_max 0.908
_diffrn_reflns_limit_h_max 13
_diffrn_reflns_limit_h_min -13
_diffrn_reflns_limit_k_max 15
_diffrn_reflns_limit_k_min -15
_diffrn_reflns_limit_l_max 73
_diffrn_reflns_limit_l_min -71
_diffrn_reflns_number 58778
_diffrn_reflns_point_group_measured_fraction_full 0.999
_diffrn_reflns_point_group_measured_fraction_max 0.862
_diffrn_reflns_theta_full 25.242
_diffrn_reflns_theta_max 31.968
_diffrn_reflns_theta_min 1.961
_diffrn_source 'microfocus sealed tube'
_exptl_absorpt_coefficient_mu 1.303
_exptl_absorpt_correction_T_max 0.7463
_exptl_absorpt_correction_T_min 0.6807
_exptl_absorpt_correction_type multi-scan
_exptl_absorpt_process_details 'SADABS-2016/2 (G. Sheldrick)'
_exptl_crystal_colour 'dark green'
_exptl_crystal_density_diffrn 1.644
_exptl_crystal_description block
_exptl_crystal_F_000 2360
_exptl_crystal_recrystallization_method 'slow evaporation from chloroform'
_exptl_crystal_size_max 2.086
_exptl_crystal_size_mid 0.117
_exptl_crystal_size_min 0.072
_refine_diff_density_max 1.050
_refine_diff_density_min -1.270
_refine_diff_density_rms 0.109
_refine_ls_abs_structure_details
;
 Flack x determined using 4824 quotients [(I+)-(I-)]/[(I+)+(I-)]
 (Parsons, Flack and Wagner, Acta Cryst. B69 (2013) 249-259).
;
_refine_ls_abs_structure_Flack 0.007(4)
_refine_ls_extinction_method none
_refine_ls_goodness_of_fit_ref 1.087
_refine_ls_hydrogen_treatment constr
_refine_ls_matrix_type full
_refine_ls_number_parameters 730
_refine_ls_number_reflns 14197
_refine_ls_number_restraints 0
_refine_ls_restrained_S_all 1.087
_refine_ls_R_factor_all 0.0467
_refine_ls_R_factor_gt 0.0380
_refine_ls_shift/su_max 0.002
_refine_ls_shift/su_mean 0.000
_refine_ls_structure_factor_coef Fsqd
_refine_ls_weighting_details 'w=1/[\s^2^(Fo^2^)+(0.0001P)^2^+3.0008P] where P=(Fo^2^+2Fc^2^)/3'
_refine_ls_weighting_scheme calc
_refine_ls_wR_factor_gt 0.0599
_refine_ls_wR_factor_ref 0.0619
_reflns_Friedel_coverage 0.710
_reflns_Friedel_fraction_full 0.999
_reflns_Friedel_fraction_max 0.806
_reflns_number_gt 12819
_reflns_number_total 14197
_reflns_threshold_expression 'I > 2\s(I)'
_cod_data_source_file d1ce00936b2.cif
_cod_data_source_block SmPc2_P212121
_cod_depositor_comments
;
The following automatic conversions were performed:

data item '_exptl_absorpt_correction_type' value 'multi scan' was
changed to 'multi-scan' in accordance with the
/home/data/users/saulius/crontab/automatic-downloads/rss-feeds/RSC/lib/dictionaries/cif_core.dic
dictionary named 'cif_core.dic' version 2.4.2 last updated on
2011-04-26.

Automatic conversion script
Id: cif_fix_values 7556 2019-12-06 15:28:31Z antanas 

 Adding full bibliography for 7243585--7243607.cif.
;
_cod_database_code 7243603
_shelx_shelxl_version_number 2018/3
_shelx_space_group_comment
;
The symmetry employed for this shelxl refinement is uniquely defined
by the following loop, which should always be used as a source of
symmetry information in preference to the above space-group names.
They are only intended as comments.
;

loop_
_space_group_symop_operation_xyz
'x, y, z'
'-x+1/2, -y, z+1/2'
'-x, y+1/2, -z+1/2'
'x+1/2, -y+1/2, -z'

loop_
_atom_site_label
_atom_site_type_symbol
_atom_site_fract_x
_atom_site_fract_y
_atom_site_fract_z
_atom_site_U_iso_or_equiv
_atom_site_adp_type
_atom_site_occupancy
_atom_site_site_symmetry_order
_atom_site_calc_flag
_atom_site_refinement_flags_posn
_atom_site_refinement_flags_adp
_atom_site_refinement_flags_occupancy
_atom_site_disorder_assembly
_atom_site_disorder_group
Sm01 Sm 0.21238(2) 0.42947(2) 0.62429(2) 0.01102(4) Uani 1 1 d . . . . .
N1 N 0.2949(4) 0.2649(3) 0.59357(6) 0.0134(6) Uani 1 1 d . . . . .
C1 C 0.3729(4) 0.2947(4) 0.57110(7) 0.0145(8) Uani 1 1 d . . . . .
N2 N 0.1220(4) 0.0961(3) 0.60565(6) 0.0153(7) Uani 1 1 d . . . . .
C2 C 0.3295(4) 0.2073(4) 0.54993(8) 0.0157(9) Uani 1 1 d . . . . .
N3 N 0.1836(4) 0.2217(3) 0.64421(6) 0.0143(7) Uani 1 1 d . . . . .
C3 C 0.3726(5) 0.1982(4) 0.52367(8) 0.0211(9) Uani 1 1 d . . . . .
H3 H 0.444196 0.254718 0.516184 0.025 Uiso 1 1 calc R U . . .
N4 N 0.2081(4) 0.2785(3) 0.69041(6) 0.0150(6) Uani 1 1 d . . . . .
C4 C 0.3060(5) 0.1025(4) 0.50875(8) 0.0246(10) Uani 1 1 d . . . . .
H4 H 0.331951 0.094258 0.490666 0.030 Uiso 1 1 calc R U . . .
N5 N 0.3709(3) 0.4123(3) 0.66362(6) 0.0134(7) Uani 1 1 d . . . . .
C5 C 0.2035(6) 0.0196(4) 0.51972(8) 0.0263(9) Uani 1 1 d . . . . .
H5 H 0.159954 -0.043974 0.508928 0.032 Uiso 1 1 calc R U . . .
N6 N 0.5681(3) 0.5633(4) 0.65267(6) 0.0151(6) Uani 1 1 d . . . . .
C6 C 0.1618(5) 0.0262(4) 0.54627(8) 0.0205(9) Uani 1 1 d . . . . .
H6 H 0.092342 -0.031852 0.553833 0.025 Uiso 1 1 calc R U . . .
N7 N 0.4777(4) 0.4583(3) 0.61309(6) 0.0143(7) Uani 1 1 d . . . . .
C7 C 0.2272(5) 0.1223(4) 0.56101(7) 0.0161(8) Uani 1 1 d . . . . .
C8 C 0.2094(5) 0.1594(4) 0.58883(7) 0.0144(8) Uani 1 1 d . . . . .
N8 N 0.4756(4) 0.3860(3) 0.56758(6) 0.0147(7) Uani 1 1 d . . . . .
C9 C 0.1120(4) 0.1253(4) 0.63114(8) 0.0158(8) Uani 1 1 d . . . . .
N9 N 0.1811(3) 0.5572(3) 0.58471(6) 0.0125(7) Uani 1 1 d . . . . .
C10 C 0.0242(5) 0.0497(4) 0.65001(8) 0.0166(9) Uani 1 1 d . . . . .
N10 N 0.0428(3) 0.4085(3) 0.55749(6) 0.0131(7) Uani 1 1 d . . . . .
C11 C -0.0719(5) -0.0511(4) 0.64690(8) 0.0225(10) Uani 1 1 d . . . . .
H11 H -0.090404 -0.086540 0.630019 0.027 Uiso 1 1 calc R U . . .
N11 N -0.0298(4) 0.3841(3) 0.60347(6) 0.0129(7) Uani 1 1 d . . . . .
C12 C -0.1417(6) -0.0999(4) 0.66958(9) 0.0283(11) Uani 1 1 d . . . . .
H12 H -0.209053 -0.169408 0.668064 0.034 Uiso 1 1 calc R U . . .
N12 N -0.1749(4) 0.3161(3) 0.64177(6) 0.0155(7) Uani 1 1 d . . . . .
C13 C -0.1135(5) -0.0478(4) 0.69420(8) 0.0246(10) Uani 1 1 d . . . . .
H13 H -0.160489 -0.083635 0.709294 0.029 Uiso 1 1 calc R U . . .
N13 N 0.0029(3) 0.4800(3) 0.65431(6) 0.0132(7) Uani 1 1 d . . . . .
C14 C -0.0186(5) 0.0551(4) 0.69726(8) 0.0188(9) Uani 1 1 d . . . . .
H14 H -0.001579 0.091626 0.714085 0.023 Uiso 1 1 calc R U . . .
N14 N 0.1245(4) 0.6398(3) 0.68101(6) 0.0151(7) Uani 1 1 d . . . . .
C16 C 0.1534(5) 0.2094(4) 0.67051(8) 0.0156(8) Uani 1 1 d . . . . .
N16 N 0.3276(3) 0.7438(3) 0.59652(6) 0.0137(7) Uani 1 1 d . . . . .
C15 C 0.0505(4) 0.1027(4) 0.67489(8) 0.0160(8) Uani 1 1 d . . . . .
N15 N 0.2142(4) 0.6534(3) 0.63592(5) 0.0135(6) Uani 1 1 d . . . . .
C17 C 0.3095(4) 0.3699(4) 0.68682(7) 0.0147(8) Uani 1 1 d . . . . .
C18 C 0.3709(4) 0.4441(4) 0.70876(7) 0.0157(8) Uani 1 1 d . . . . .
C19 C 0.3376(4) 0.4444(4) 0.73553(7) 0.0188(9) Uani 1 1 d . . . . .
H19 H 0.266804 0.386896 0.742926 0.023 Uiso 1 1 calc R U . . .
C23 C 0.4758(4) 0.5283(4) 0.69788(8) 0.0157(9) Uani 1 1 d . . . . .
C22 C 0.5512(5) 0.6152(4) 0.71343(8) 0.0193(9) Uani 1 1 d . . . . .
H22 H 0.622480 0.672404 0.706096 0.023 Uiso 1 1 calc R U . . .
C21 C 0.5183(5) 0.6153(4) 0.74031(8) 0.0229(10) Uani 1 1 d . . . . .
H21 H 0.569246 0.672998 0.751552 0.027 Uiso 1 1 calc R U . . .
C20 C 0.4127(5) 0.5327(4) 0.75097(8) 0.0223(10) Uani 1 1 d . . . . .
H20 H 0.391188 0.536736 0.769288 0.027 Uiso 1 1 calc R U . . .
C24 C 0.4760(4) 0.5038(4) 0.66926(8) 0.0151(8) Uani 1 1 d . . . . .
C25 C 0.5711(4) 0.5383(3) 0.62681(8) 0.0136(8) Uani 1 1 d . . . . .
C26 C 0.6797(4) 0.5978(4) 0.60895(8) 0.0156(9) Uani 1 1 d . . . . .
C27 C 0.7949(5) 0.6840(4) 0.61268(7) 0.0194(8) Uani 1 1 d . . . . .
H27 H 0.819450 0.714089 0.629779 0.023 Uiso 1 1 calc R U . . .
C28 C 0.8738(5) 0.7253(4) 0.59059(8) 0.0221(9) Uani 1 1 d . . . . .
H28 H 0.951847 0.786330 0.592595 0.026 Uiso 1 1 calc R U . . .
C29 C 0.8406(5) 0.6789(4) 0.56562(8) 0.0201(9) Uani 1 1 d . . . . .
H29 H 0.896121 0.709320 0.550889 0.024 Uiso 1 1 calc R U . . .
C30 C 0.7281(4) 0.5892(4) 0.56172(7) 0.0166(8) Uani 1 1 d . . . . .
H30 H 0.706459 0.556764 0.544686 0.020 Uiso 1 1 calc R U . . .
C31 C 0.6489(4) 0.5491(4) 0.58374(7) 0.0149(8) Uani 1 1 d . . . . .
C32 C 0.5248(4) 0.4579(4) 0.58732(8) 0.0144(8) Uani 1 1 d . . . . .
C33 C 0.2712(5) 0.6593(4) 0.57953(7) 0.0142(8) Uani 1 1 d . . . . .
C34 C 0.2995(5) 0.6673(4) 0.55105(7) 0.0144(8) Uani 1 1 d . . . . .
C35 C 0.3894(5) 0.7458(4) 0.53602(8) 0.0208(9) Uani 1 1 d . . . . .
H35 H 0.445571 0.812471 0.543810 0.025 Uiso 1 1 calc R U . . .
C36 C 0.3945(5) 0.7236(4) 0.50907(8) 0.0246(10) Uani 1 1 d . . . . .
H36 H 0.455749 0.775749 0.498198 0.030 Uiso 1 1 calc R U . . .
C37 C 0.3113(5) 0.6260(4) 0.49774(8) 0.0263(10) Uani 1 1 d . . . . .
H37 H 0.317393 0.612647 0.479258 0.032 Uiso 1 1 calc R U . . .
C38 C 0.2190(5) 0.5472(4) 0.51293(7) 0.0193(8) Uani 1 1 d . . . . .
H38 H 0.161398 0.481309 0.505153 0.023 Uiso 1 1 calc R U . . .
C39 C 0.2152(4) 0.5694(4) 0.53968(6) 0.0149(7) Uani 1 1 d . . . . .
C40 C 0.1396(4) 0.5030(4) 0.56126(8) 0.0137(8) Uani 1 1 d . . . . .
C41 C -0.0368(4) 0.3551(4) 0.57690(8) 0.0142(8) Uani 1 1 d . . . . .
C42 C -0.1505(4) 0.2567(4) 0.57251(8) 0.0163(8) Uani 1 1 d . . . . .
C43 C -0.1941(5) 0.1888(4) 0.55056(7) 0.0178(8) Uani 1 1 d . . . . .
H43 H -0.151656 0.205441 0.533709 0.021 Uiso 1 1 calc R U . . .
C44 C -0.3019(5) 0.0958(4) 0.55407(7) 0.0212(9) Uani 1 1 d . . . . .
H44 H -0.333668 0.047925 0.539251 0.025 Uiso 1 1 calc R U . . .
C45 C -0.3652(5) 0.0701(5) 0.57849(8) 0.0267(10) Uani 1 1 d . . . . .
H45 H -0.437636 0.004241 0.580146 0.032 Uiso 1 1 calc R U . . .
C46 C -0.3236(5) 0.1402(4) 0.60076(8) 0.0228(10) Uani 1 1 d . . . . .
H46 H -0.368653 0.125213 0.617466 0.027 Uiso 1 1 calc R U . . .
C47 C -0.2147(5) 0.2315(4) 0.59738(7) 0.0171(8) Uani 1 1 d . . . . .
C48 C -0.1386(4) 0.3144(4) 0.61599(7) 0.0142(8) Uani 1 1 d . . . . .
C49 C -0.1090(4) 0.3929(4) 0.65891(8) 0.0148(8) Uani 1 1 d . . . . .
C50 C -0.1492(4) 0.3950(4) 0.68731(7) 0.0159(9) Uani 1 1 d . . . . .
C51 C -0.2440(4) 0.3203(4) 0.70244(8) 0.0193(9) Uani 1 1 d . . . . .
H51 H -0.305226 0.256567 0.694714 0.023 Uiso 1 1 calc R U . . .
C52 C -0.2455(4) 0.3427(4) 0.72963(8) 0.0220(10) Uani 1 1 d . . . . .
H52 H -0.307443 0.292118 0.740715 0.026 Uiso 1 1 calc R U . . .
C53 C -0.1582(5) 0.4375(5) 0.74055(8) 0.0236(9) Uani 1 1 d . . . . .
H53 H -0.162482 0.450736 0.759042 0.028 Uiso 1 1 calc R U . . .
C54 C -0.0646(5) 0.5139(4) 0.72553(8) 0.0207(9) Uani 1 1 d . . . . .
H54 H -0.005705 0.579190 0.733217 0.025 Uiso 1 1 calc R U . . .
C55 C -0.0614(4) 0.4898(4) 0.69858(8) 0.0153(8) Uani 1 1 d . . . . .
C56 C 0.0308(4) 0.5429(4) 0.67723(7) 0.0137(8) Uani 1 1 d . . . . .
C57 C 0.2045(5) 0.6914(4) 0.66161(7) 0.0152(8) Uani 1 1 d . . . . .
C58 C 0.2931(5) 0.8071(4) 0.66530(7) 0.0147(8) Uani 1 1 d . . . . .
C59 C 0.3199(4) 0.8805(4) 0.68733(8) 0.0171(9) Uani 1 1 d . . . . .
H59 H 0.281866 0.857302 0.704154 0.021 Uiso 1 1 calc R U . . .
C60 C 0.4045(5) 0.9896(4) 0.68385(9) 0.0220(9) Uani 1 1 d . . . . .
H60 H 0.425269 1.042190 0.698559 0.026 Uiso 1 1 calc R U . . .
C61 C 0.4594(5) 1.0229(4) 0.65908(9) 0.0263(10) Uani 1 1 d . . . . .
H61 H 0.516697 1.098193 0.657226 0.032 Uiso 1 1 calc R U . . .
C62 C 0.4324(5) 0.9489(5) 0.63709(8) 0.0242(10) Uani 1 1 d . . . . .
H62 H 0.470349 0.972184 0.620258 0.029 Uiso 1 1 calc R U . . .
C63 C 0.3485(5) 0.8401(4) 0.64048(8) 0.0158(8) Uani 1 1 d . . . . .
C64 C 0.2981(4) 0.7414(3) 0.62223(8) 0.0147(7) Uani 1 1 d . . . . .

loop_
_atom_site_aniso_label
_atom_site_aniso_U_11
_atom_site_aniso_U_22
_atom_site_aniso_U_33
_atom_site_aniso_U_23
_atom_site_aniso_U_13
_atom_site_aniso_U_12
Sm01 0.01261(7) 0.01209(8) 0.00836(7) -0.00027(8) 0.00046(9) 0.00082(9)
N1 0.0135(15) 0.0141(16) 0.0125(15) -0.0003(12) -0.0011(15) 0.0010(16)
C1 0.0152(19) 0.016(2) 0.0120(18) -0.0002(16) -0.0007(16) 0.0031(17)
N2 0.0191(16) 0.0141(19) 0.0128(15) -0.0009(13) 0.0008(14) 0.0033(14)
C2 0.015(2) 0.018(2) 0.0136(19) -0.0039(16) -0.0013(15) 0.0019(16)
N3 0.0174(19) 0.0153(17) 0.0103(15) -0.0016(13) 0.0000(13) 0.0020(14)
C3 0.026(2) 0.023(2) 0.014(2) -0.0026(17) 0.0015(18) 0.0005(19)
N4 0.0183(15) 0.0146(16) 0.0122(14) 0.0016(12) 0.0008(16) 0.0034(17)
C4 0.036(3) 0.024(2) 0.0131(18) -0.0031(16) -0.001(2) 0.001(2)
N5 0.0143(15) 0.0140(18) 0.0120(15) -0.0019(13) -0.0008(13) 0.0022(15)
C5 0.038(2) 0.023(2) 0.018(2) -0.0072(17) -0.001(2) 0.000(2)
N6 0.0142(14) 0.0164(17) 0.0146(15) -0.0011(16) -0.0006(12) 0.0030(16)
C6 0.024(2) 0.017(2) 0.020(2) -0.0014(17) -0.0004(17) -0.0008(17)
N7 0.0174(15) 0.018(2) 0.0074(14) 0.0001(13) -0.0032(13) 0.0016(13)
C7 0.0167(19) 0.0178(19) 0.0139(18) -0.0015(15) -0.0001(18) 0.0055(18)
C8 0.0149(17) 0.0135(18) 0.0149(17) 0.0001(14) -0.0037(19) 0.0034(19)
N8 0.0161(16) 0.0157(18) 0.0124(16) -0.0023(13) 0.0002(14) 0.0013(14)
C9 0.0198(19) 0.0107(19) 0.017(2) 0.0005(15) -0.0027(16) 0.0038(16)
N9 0.0137(15) 0.0146(17) 0.0093(14) -0.0018(13) 0.0014(11) 0.0007(14)
C10 0.0207(19) 0.013(2) 0.0157(19) 0.0015(16) 0.0019(16) 0.0030(17)
N10 0.0138(15) 0.0144(19) 0.0110(15) 0.0011(13) 0.0001(12) 0.0031(14)
C11 0.031(2) 0.021(3) 0.0156(19) -0.0024(18) 0.0029(17) 0.000(2)
N11 0.0167(16) 0.0154(17) 0.0065(15) -0.0002(13) 0.0009(13) 0.0009(14)
C12 0.035(3) 0.022(3) 0.028(2) -0.0032(19) 0.009(2) -0.008(2)
N12 0.0128(17) 0.0194(19) 0.0142(16) -0.0002(14) 0.0006(13) 0.0004(13)
C13 0.029(2) 0.026(3) 0.019(2) 0.0031(18) 0.0080(18) -0.002(2)
N13 0.0140(15) 0.0133(16) 0.0122(16) -0.0016(13) -0.0016(13) 0.0009(13)
C14 0.027(2) 0.015(2) 0.0147(18) 0.0014(17) 0.0015(16) 0.0012(19)
N14 0.0193(17) 0.0158(18) 0.0102(16) -0.0005(14) 0.0018(14) 0.0009(15)
C16 0.0192(19) 0.011(2) 0.017(2) 0.0030(16) 0.0004(17) 0.0019(17)
N16 0.0163(17) 0.0138(17) 0.0109(15) -0.0019(13) 0.0022(13) 0.0018(13)
C15 0.0183(19) 0.013(2) 0.0171(19) 0.0035(15) -0.0015(16) 0.0010(16)
N15 0.0187(15) 0.0141(15) 0.0076(13) 0.0025(12) 0.0023(15) 0.0002(16)
C17 0.015(2) 0.016(2) 0.0124(18) 0.0019(15) -0.0031(16) 0.0045(16)
C18 0.0152(17) 0.016(2) 0.0154(18) -0.0033(17) -0.0022(15) 0.0037(18)
C19 0.0184(18) 0.022(2) 0.0164(19) 0.0030(18) -0.0012(15) 0.0023(18)
C23 0.0158(18) 0.019(2) 0.0127(19) 0.0016(16) -0.0008(16) 0.0028(16)
C22 0.018(2) 0.020(2) 0.019(2) -0.0011(17) -0.0008(17) -0.0017(17)
C21 0.024(2) 0.026(2) 0.019(2) -0.0075(18) -0.0061(18) -0.0033(19)
C20 0.026(2) 0.029(3) 0.0120(19) -0.0037(17) 0.0001(17) 0.0007(18)
C24 0.0147(18) 0.018(2) 0.0123(19) -0.0014(16) -0.0014(16) 0.0045(18)
C25 0.0161(16) 0.0123(18) 0.0124(18) -0.0011(16) 0.0000(17) 0.0043(13)
C26 0.0146(19) 0.017(2) 0.0155(18) 0.0010(15) 0.0012(15) 0.0025(15)
C27 0.022(2) 0.018(2) 0.0174(18) -0.0014(15) 0.001(2) -0.002(2)
C28 0.023(2) 0.018(2) 0.025(2) -0.0023(18) 0.0010(19) -0.0008(19)
C29 0.019(2) 0.021(2) 0.020(2) 0.0042(18) 0.0061(17) 0.0031(18)
C30 0.0188(18) 0.017(2) 0.0143(17) -0.0017(15) 0.0017(16) 0.0032(18)
C31 0.0140(16) 0.014(2) 0.0168(19) -0.0022(16) -0.0007(15) 0.0047(16)
C32 0.0139(17) 0.015(2) 0.0141(19) -0.0014(15) 0.0003(16) 0.0035(15)
C33 0.0144(18) 0.0142(18) 0.0140(18) -0.0011(14) -0.0021(17) 0.0040(17)
C34 0.0150(18) 0.0148(19) 0.0134(17) 0.0003(14) 0.0018(18) 0.0019(18)
C35 0.025(2) 0.018(2) 0.019(2) 0.0015(17) 0.0018(18) -0.0046(18)
C36 0.034(3) 0.024(2) 0.016(2) 0.0052(18) 0.0037(19) -0.011(2)
C37 0.036(3) 0.031(2) 0.0115(19) 0.0014(17) 0.0045(19) -0.006(2)
C38 0.0236(19) 0.020(2) 0.0146(17) -0.0027(15) -0.0014(19) -0.003(2)
C39 0.0165(15) 0.0171(17) 0.0112(15) 0.0020(16) 0.0016(16) 0.004(2)
C40 0.0148(17) 0.016(2) 0.0100(18) 0.0010(15) -0.0014(15) 0.0038(17)
C41 0.0133(18) 0.017(2) 0.0117(19) 0.0010(16) -0.0011(16) 0.0022(17)
C42 0.0149(18) 0.017(2) 0.017(2) 0.0025(16) 0.0006(16) 0.0007(17)
C43 0.021(2) 0.019(2) 0.0136(18) -0.0016(15) -0.0012(18) 0.0014(18)
C44 0.023(2) 0.024(2) 0.0164(18) -0.0044(16) -0.0044(18) -0.003(2)
C45 0.026(2) 0.029(2) 0.025(2) -0.001(2) -0.0004(18) -0.017(2)
C46 0.023(2) 0.030(3) 0.015(2) -0.0014(18) 0.0031(17) -0.0067(19)
C47 0.0179(17) 0.019(2) 0.0143(18) -0.0013(15) -0.0037(19) 0.002(2)
C48 0.0138(18) 0.017(2) 0.0116(18) -0.0016(15) -0.0016(15) 0.0011(16)
C49 0.0139(18) 0.018(2) 0.0127(18) 0.0006(15) 0.0009(16) 0.0028(16)
C50 0.0142(17) 0.021(2) 0.0126(18) -0.0006(15) 0.0022(16) 0.0035(16)
C51 0.016(2) 0.023(2) 0.019(2) -0.0009(17) 0.0020(15) 0.0001(16)
C52 0.022(2) 0.027(2) 0.017(2) 0.0010(17) 0.0072(16) -0.0031(17)
C53 0.027(2) 0.032(2) 0.0114(18) 0.000(2) 0.0033(16) -0.005(2)
C54 0.023(2) 0.024(2) 0.015(2) -0.0055(18) 0.0012(17) -0.0005(19)
C55 0.0152(18) 0.017(2) 0.014(2) -0.0006(16) 0.0048(16) -0.0008(17)
C56 0.0168(18) 0.015(2) 0.0094(18) -0.0006(15) 0.0016(15) 0.0040(16)
C57 0.0178(19) 0.0134(19) 0.0144(18) 0.0002(15) -0.0001(19) 0.0043(19)
C58 0.0158(18) 0.0135(18) 0.0147(17) -0.0015(14) 0.0018(19) 0.0029(19)
C59 0.017(2) 0.021(2) 0.0141(19) -0.0011(16) 0.0005(16) 0.0036(16)
C60 0.023(2) 0.022(2) 0.021(2) -0.0054(18) -0.0055(18) -0.0036(19)
C61 0.028(2) 0.023(2) 0.027(2) -0.004(2) 0.001(2) -0.011(2)
C62 0.029(2) 0.028(3) 0.016(2) -0.0025(19) 0.0033(17) -0.011(2)
C63 0.0159(19) 0.016(2) 0.0155(19) -0.0011(16) 0.0002(16) 0.0026(17)
C64 0.0064(14) 0.0149(17) 0.0227(19) 0.0033(17) -0.002(2) 0.0029(15)

loop_
_atom_type_symbol
_atom_type_description
_atom_type_scat_dispersion_real
_atom_type_scat_dispersion_imag
_atom_type_scat_source
C C 0.0033 0.0016 'International Tables Vol C Tables 4.2.6.8 and 6.1.1.4'
H H 0.0000 0.0000 'International Tables Vol C Tables 4.2.6.8 and 6.1.1.4'
N N 0.0061 0.0033 'International Tables Vol C Tables 4.2.6.8 and 6.1.1.4'
Sm Sm -0.1638 3.4418 'International Tables Vol C Tables 4.2.6.8 and 6.1.1.4'

loop_
_geom_angle_atom_site_label_1
_geom_angle_atom_site_label_2
_geom_angle_atom_site_label_3
_geom_angle
_geom_angle_site_symmetry_1
_geom_angle_site_symmetry_3
_geom_angle_publ_flag
N7 Sm01 N11 140.37(10) . . ?
N7 Sm01 N3 108.13(11) . . ?
N11 Sm01 N3 84.83(11) . . ?
N7 Sm01 N9 81.16(10) . . ?
N11 Sm01 N9 69.67(10) . . ?
N3 Sm01 N9 146.31(11) . . ?
N7 Sm01 N5 69.46(10) . . ?
N11 Sm01 N5 147.44(11) . . ?
N3 Sm01 N5 69.71(11) . . ?
N9 Sm01 N5 141.17(12) . . ?
N7 Sm01 N15 85.87(12) . . ?
N11 Sm01 N15 107.62(12) . . ?
N3 Sm01 N15 141.08(10) . . ?
N9 Sm01 N15 70.13(10) . . ?
N5 Sm01 N15 82.64(11) . . ?
N7 Sm01 N1 69.80(11) . . ?
N11 Sm01 N1 80.98(11) . . ?
N3 Sm01 N1 69.56(10) . . ?
N9 Sm01 N1 84.57(10) . . ?
N5 Sm01 N1 107.25(11) . . ?
N15 Sm01 N1 147.43(11) . . ?
N7 Sm01 N13 147.53(11) . . ?
N11 Sm01 N13 69.61(11) . . ?
N3 Sm01 N13 82.04(11) . . ?
N9 Sm01 N13 107.75(10) . . ?
N5 Sm01 N13 86.55(10) . . ?
N15 Sm01 N13 69.10(11) . . ?
N1 Sm01 N13 140.70(12) . . ?
C1 N1 C8 108.6(3) . . ?
C1 N1 Sm01 121.0(3) . . ?
C8 N1 Sm01 122.0(3) . . ?
N8 C1 N1 128.2(4) . . ?
N8 C1 C2 122.3(4) . . ?
N1 C1 C2 109.4(4) . . ?
C8 N2 C9 122.9(4) . . ?
C3 C2 C7 121.2(4) . . ?
C3 C2 C1 132.4(4) . . ?
C7 C2 C1 106.4(3) . . ?
C16 N3 C9 108.1(3) . . ?
C16 N3 Sm01 120.8(3) . . ?
C9 N3 Sm01 121.4(2) . . ?
C2 C3 C4 117.1(4) . . ?
C2 C3 H3 121.4 . . ?
C4 C3 H3 121.4 . . ?
C17 N4 C16 122.5(3) . . ?
C5 C4 C3 121.4(4) . . ?
C5 C4 H4 119.3 . . ?
C3 C4 H4 119.3 . . ?
C17 N5 C24 108.6(3) . . ?
C17 N5 Sm01 120.0(2) . . ?
C24 N5 Sm01 120.3(3) . . ?
C4 C5 C6 122.0(4) . . ?
C4 C5 H5 119.0 . . ?
C6 C5 H5 119.0 . . ?
C24 N6 C25 122.6(4) . . ?
C7 C6 C5 116.5(4) . . ?
C7 C6 H6 121.7 . . ?
C5 C6 H6 121.7 . . ?
C25 N7 C32 107.7(3) . . ?
C25 N7 Sm01 122.5(2) . . ?
C32 N7 Sm01 121.0(2) . . ?
C6 C7 C2 121.7(4) . . ?
C6 C7 C8 131.9(4) . . ?
C2 C7 C8 106.4(4) . . ?
N2 C8 N1 128.1(3) . . ?
N2 C8 C7 122.7(4) . . ?
N1 C8 C7 109.1(3) . . ?
C32 N8 C1 122.3(4) . . ?
N2 C9 N3 127.7(4) . . ?
N2 C9 C10 122.7(4) . . ?
N3 C9 C10 109.5(3) . . ?
C33 N9 C40 108.6(3) . . ?
C33 N9 Sm01 122.1(2) . . ?
C40 N9 Sm01 120.8(3) . . ?
C11 C10 C15 121.2(4) . . ?
C11 C10 C9 132.5(4) . . ?
C15 C10 C9 106.3(4) . . ?
C40 N10 C41 123.4(3) . . ?
C10 C11 C12 117.6(4) . . ?
C10 C11 H11 121.2 . . ?
C12 C11 H11 121.2 . . ?
C48 N11 C41 107.6(3) . . ?
C48 N11 Sm01 121.4(2) . . ?
C41 N11 Sm01 120.4(2) . . ?
C13 C12 C11 120.8(4) . . ?
C13 C12 H12 119.6 . . ?
C11 C12 H12 119.6 . . ?
C49 N12 C48 122.8(4) . . ?
C14 C13 C12 121.5(4) . . ?
C14 C13 H13 119.2 . . ?
C12 C13 H13 119.2 . . ?
C56 N13 C49 108.3(3) . . ?
C56 N13 Sm01 120.0(2) . . ?
C49 N13 Sm01 120.0(3) . . ?
C15 C14 C13 117.5(4) . . ?
C15 C14 H14 121.2 . . ?
C13 C14 H14 121.2 . . ?
C57 N14 C56 122.7(3) . . ?
N4 C16 N3 127.9(4) . . ?
N4 C16 C15 122.1(4) . . ?
N3 C16 C15 110.0(4) . . ?
C64 N16 C33 123.1(3) . . ?
C14 C15 C10 121.3(4) . . ?
C14 C15 C16 132.7(4) . . ?
C10 C15 C16 106.0(3) . . ?
C57 N15 C64 108.3(3) . . ?
C57 N15 Sm01 121.0(2) . . ?
C64 N15 Sm01 122.6(2) . . ?
N4 C17 N5 128.4(4) . . ?
N4 C17 C18 122.3(3) . . ?
N5 C17 C18 109.3(3) . . ?
C19 C18 C23 121.6(4) . . ?
C19 C18 C17 131.7(4) . . ?
C23 C18 C17 106.7(3) . . ?
C20 C19 C18 116.8(4) . . ?
C20 C19 H19 121.6 . . ?
C18 C19 H19 121.6 . . ?
C22 C23 C18 121.2(4) . . ?
C22 C23 C24 132.7(4) . . ?
C18 C23 C24 106.1(3) . . ?
C23 C22 C21 117.3(4) . . ?
C23 C22 H22 121.4 . . ?
C21 C22 H22 121.4 . . ?
C20 C21 C22 121.3(4) . . ?
C20 C21 H21 119.3 . . ?
C22 C21 H21 119.3 . . ?
C21 C20 C19 121.7(4) . . ?
C21 C20 H20 119.1 . . ?
C19 C20 H20 119.1 . . ?
N6 C24 N5 128.1(4) . . ?
N6 C24 C23 122.7(4) . . ?
N5 C24 C23 109.2(3) . . ?
N6 C25 N7 127.5(3) . . ?
N6 C25 C26 122.3(3) . . ?
N7 C25 C26 110.2(3) . . ?
C27 C26 C31 120.7(4) . . ?
C27 C26 C25 133.1(4) . . ?
C31 C26 C25 106.2(3) . . ?
C26 C27 C28 117.9(4) . . ?
C26 C27 H27 121.1 . . ?
C28 C27 H27 121.1 . . ?
C27 C28 C29 121.2(4) . . ?
C27 C28 H28 119.4 . . ?
C29 C28 H28 119.4 . . ?
C30 C29 C28 121.5(4) . . ?
C30 C29 H29 119.2 . . ?
C28 C29 H29 119.2 . . ?
C31 C30 C29 117.1(4) . . ?
C31 C30 H30 121.4 . . ?
C29 C30 H30 121.4 . . ?
C30 C31 C26 121.6(4) . . ?
C30 C31 C32 132.6(4) . . ?
C26 C31 C32 105.8(3) . . ?
N8 C32 N7 128.3(4) . . ?
N8 C32 C31 121.8(4) . . ?
N7 C32 C31 109.9(3) . . ?
N16 C33 N9 128.4(3) . . ?
N16 C33 C34 122.1(4) . . ?
N9 C33 C34 109.5(3) . . ?
C35 C34 C39 121.6(4) . . ?
C35 C34 C33 132.6(4) . . ?
C39 C34 C33 105.8(3) . . ?
C34 C35 C36 117.5(4) . . ?
C34 C35 H35 121.3 . . ?
C36 C35 H35 121.3 . . ?
C35 C36 C37 121.0(4) . . ?
C35 C36 H36 119.5 . . ?
C37 C36 H36 119.5 . . ?
C36 C37 C38 121.5(4) . . ?
C36 C37 H37 119.2 . . ?
C38 C37 H37 119.2 . . ?
C39 C38 C37 117.1(4) . . ?
C39 C38 H38 121.5 . . ?
C37 C38 H38 121.5 . . ?
C38 C39 C34 121.3(4) . . ?
C38 C39 C40 131.8(4) . . ?
C34 C39 C40 106.9(3) . . ?
N10 C40 N9 127.7(4) . . ?
N10 C40 C39 123.2(3) . . ?
N9 C40 C39 109.1(3) . . ?
N10 C41 N11 127.0(4) . . ?
N10 C41 C42 123.3(4) . . ?
N11 C41 C42 109.7(3) . . ?
C43 C42 C47 120.8(4) . . ?
C43 C42 C41 133.3(4) . . ?
C47 C42 C41 105.9(4) . . ?
C42 C43 C44 117.4(4) . . ?
C42 C43 H43 121.3 . . ?
C44 C43 H43 121.3 . . ?
C43 C44 C45 122.2(4) . . ?
C43 C44 H44 118.9 . . ?
C45 C44 H44 118.9 . . ?
C44 C45 C46 120.7(4) . . ?
C44 C45 H45 119.7 . . ?
C46 C45 H45 119.7 . . ?
C47 C46 C45 117.2(4) . . ?
C47 C46 H46 121.4 . . ?
C45 C46 H46 121.4 . . ?
C46 C47 C42 121.8(4) . . ?
C46 C47 C48 131.9(4) . . ?
C42 C47 C48 106.3(4) . . ?
N12 C48 N11 127.6(4) . . ?
N12 C48 C47 121.9(4) . . ?
N11 C48 C47 110.4(3) . . ?
N12 C49 N13 128.1(4) . . ?
N12 C49 C50 122.8(4) . . ?
N13 C49 C50 109.1(3) . . ?
C51 C50 C55 121.4(4) . . ?
C51 C50 C49 132.4(4) . . ?
C55 C50 C49 106.1(3) . . ?
C50 C51 C52 117.1(4) . . ?
C50 C51 H51 121.5 . . ?
C52 C51 H51 121.5 . . ?
C53 C52 C51 120.8(4) . . ?
C53 C52 H52 119.6 . . ?
C51 C52 H52 119.6 . . ?
C52 C53 C54 122.5(4) . . ?
C52 C53 H53 118.8 . . ?
C54 C53 H53 118.8 . . ?
C53 C54 C55 116.4(4) . . ?
C53 C54 H54 121.8 . . ?
C55 C54 H54 121.8 . . ?
C50 C55 C54 121.7(4) . . ?
C50 C55 C56 106.4(3) . . ?
C54 C55 C56 131.8(4) . . ?
N14 C56 N13 127.8(4) . . ?
N14 C56 C55 122.3(4) . . ?
N13 C56 C55 110.0(3) . . ?
N14 C57 N15 128.2(4) . . ?
N14 C57 C58 122.2(3) . . ?
N15 C57 C58 109.6(3) . . ?
C59 C58 C63 121.9(4) . . ?
C59 C58 C57 131.7(4) . . ?
C63 C58 C57 106.3(3) . . ?
C58 C59 C60 117.3(4) . . ?
C58 C59 H59 121.4 . . ?
C60 C59 H59 121.4 . . ?
C59 C60 C61 120.9(4) . . ?
C59 C60 H60 119.6 . . ?
C61 C60 H60 119.6 . . ?
C62 C61 C60 121.6(4) . . ?
C62 C61 H61 119.2 . . ?
C60 C61 H61 119.2 . . ?
C63 C62 C61 117.7(4) . . ?
C63 C62 H62 121.2 . . ?
C61 C62 H62 121.2 . . ?
C62 C63 C58 120.6(4) . . ?
C62 C63 C64 132.8(4) . . ?
C58 C63 C64 106.6(4) . . ?
N16 C64 N15 127.7(3) . . ?
N16 C64 C63 123.1(3) . . ?
N15 C64 C63 109.1(3) . . ?

loop_
_geom_bond_atom_site_label_1
_geom_bond_atom_site_label_2
_geom_bond_distance
_geom_bond_site_symmetry_2
_geom_bond_publ_flag
Sm01 N7 2.428(3) . ?
Sm01 N11 2.432(3) . ?
Sm01 N3 2.438(3) . ?
Sm01 N9 2.439(3) . ?
Sm01 N5 2.444(3) . ?
Sm01 N15 2.448(3) . ?
Sm01 N1 2.452(3) . ?
Sm01 N13 2.454(3) . ?
N1 C1 1.369(5) . ?
N1 C8 1.370(5) . ?
C1 N8 1.338(5) . ?
C1 C2 1.469(5) . ?
N2 C8 1.332(5) . ?
N2 C9 1.333(5) . ?
C2 C3 1.389(5) . ?
C2 C7 1.395(6) . ?
N3 C16 1.367(5) . ?
N3 C9 1.373(5) . ?
C3 C4 1.396(6) . ?
C3 H3 0.9500 . ?
N4 C17 1.332(5) . ?
N4 C16 1.338(5) . ?
C4 C5 1.379(6) . ?
C4 H4 0.9500 . ?
N5 C17 1.372(5) . ?
N5 C24 1.373(5) . ?
C5 C6 1.399(6) . ?
C5 H5 0.9500 . ?
N6 C24 1.330(5) . ?
N6 C25 1.340(5) . ?
C6 C7 1.389(6) . ?
C6 H6 0.9500 . ?
N7 C25 1.372(5) . ?
N7 C32 1.372(5) . ?
C7 C8 1.474(5) . ?
N8 C32 1.333(5) . ?
C9 C10 1.470(5) . ?
N9 C33 1.369(5) . ?
N9 C40 1.371(5) . ?
C10 C11 1.374(6) . ?
C10 C15 1.402(5) . ?
N10 C40 1.331(5) . ?
N10 C41 1.336(5) . ?
C11 C12 1.405(6) . ?
C11 H11 0.9500 . ?
N11 C48 1.368(5) . ?
N11 C41 1.384(5) . ?
C12 C13 1.389(6) . ?
C12 H12 0.9500 . ?
N12 C49 1.326(5) . ?
N12 C48 1.347(5) . ?
C13 C14 1.384(6) . ?
C13 H13 0.9500 . ?
N13 C56 1.364(5) . ?
N13 C49 1.372(5) . ?
C14 C15 1.384(5) . ?
C14 H14 0.9500 . ?
N14 C57 1.329(5) . ?
N14 C56 1.333(5) . ?
C16 C15 1.468(6) . ?
N16 C64 1.331(5) . ?
N16 C33 1.340(5) . ?
N15 C57 1.368(4) . ?
N15 C64 1.379(5) . ?
C17 C18 1.468(5) . ?
C18 C19 1.391(5) . ?
C18 C23 1.399(6) . ?
C19 C20 1.389(6) . ?
C19 H19 0.9500 . ?
C23 C22 1.384(6) . ?
C23 C24 1.475(6) . ?
C22 C21 1.395(6) . ?
C22 H22 0.9500 . ?
C21 C20 1.389(6) . ?
C21 H21 0.9500 . ?
C20 H20 0.9500 . ?
C25 C26 1.462(5) . ?
C26 C27 1.380(6) . ?
C26 C31 1.406(5) . ?
C27 C28 1.391(6) . ?
C27 H27 0.9500 . ?
C28 C29 1.391(6) . ?
C28 H28 0.9500 . ?
C29 C30 1.389(6) . ?
C29 H29 0.9500 . ?
C30 C31 1.385(5) . ?
C30 H30 0.9500 . ?
C31 C32 1.472(6) . ?
C33 C34 1.469(5) . ?
C34 C35 1.380(6) . ?
C34 C39 1.401(6) . ?
C35 C36 1.389(6) . ?
C35 H35 0.9500 . ?
C36 C37 1.394(6) . ?
C36 H36 0.9500 . ?
C37 C38 1.398(6) . ?
C37 H37 0.9500 . ?
C38 C39 1.379(5) . ?
C38 H38 0.9500 . ?
C39 C40 1.463(5) . ?
C41 C42 1.465(6) . ?
C42 C43 1.381(5) . ?
C42 C47 1.409(5) . ?
C43 C44 1.382(6) . ?
C43 H43 0.9500 . ?
C44 C45 1.387(6) . ?
C44 H44 0.9500 . ?
C45 C46 1.402(6) . ?
C45 H45 0.9500 . ?
C46 C47 1.375(6) . ?
C46 H46 0.9500 . ?
C47 C48 1.455(5) . ?
C49 C50 1.485(5) . ?
C50 C51 1.385(5) . ?
C50 C55 1.392(6) . ?
C51 C52 1.400(5) . ?
C51 H51 0.9500 . ?
C52 C53 1.383(6) . ?
C52 H52 0.9500 . ?
C53 C54 1.385(6) . ?
C53 H53 0.9500 . ?
C54 C55 1.392(6) . ?
C54 H54 0.9500 . ?
C55 C56 1.468(5) . ?
C57 C58 1.467(5) . ?
C58 C59 1.383(5) . ?
C58 C63 1.396(5) . ?
C59 C60 1.388(6) . ?
C59 H59 0.9500 . ?
C60 C61 1.393(6) . ?
C60 H60 0.9500 . ?
C61 C62 1.385(6) . ?
C61 H61 0.9500 . ?
C62 C63 1.382(6) . ?
C62 H62 0.9500 . ?
C63 C64 1.467(5) . ?
